data_4131955
loop_
_publ_author_name
'Miloserdov, Fedor M.'
'Kirillova, Mariia S.'
'Muratore, Michael E.'
'Echavarren, Antonio M.'

_publ_section_title
;
 Unified Total Synthesis of Pyrroloazocine Indole Alkaloids Sheds Light on
 Their Biosynthetic Relationship.
;
_journal_issue 16
_journal_name_full 'Journal of the American Chemical Society'
_journal_page_first 5393
_journal_page_last 5400
_journal_paper_doi 10.1021/jacs.7b13484
_journal_volume 140
_journal_year 2018
_chemical_formula_sum 'C22 H24 Cl2 N2 O4'
_chemical_formula_weight 451.33
_space_group_IT_number 2
_space_group_name_Hall '-P 1'
_space_group_name_H-M_alt 'P -1'
_symmetry_cell_setting triclinic
_symmetry_space_group_name_H-M 'P -1'
_atom_sites_solution_hydrogens geom
_audit_creation_method SHELXL-2014/7
_cell_angle_alpha 85.2854(18)
_cell_angle_beta 81.2598(19)
_cell_angle_gamma 85.079(2)
_cell_formula_units_Z 2
_cell_length_a 7.3663(5)
_cell_length_b 11.4058(8)
_cell_length_c 12.1822(8)
_cell_measurement_reflns_used 7882
_cell_measurement_temperature 100(2)
_cell_measurement_theta_max 32.44
_cell_measurement_theta_min 2.38
_cell_volume 1005.43(12)
_computing_cell_refinement 'Bruker APEX3 v2015.9-0'
_computing_data_collection 'Bruker APEX3 v2015.9-0'
_computing_data_reduction 'Bruker SAINT V8.35A'
_computing_molecular_graphics
;
 SHELXle: C.B. Huebschle, G.M. Sheldrick & B. Dittrich
 J.Appl.Cryst. (2011) 44, 1281-1284.
;
_computing_publication_material 'XCIF, SHELXL-2014/7 (Sheldrick, 2014)'
_computing_structure_refinement 'SHELXL-2014/7 (Sheldrick, 2014)'
_computing_structure_solution 'SHELXT V2014/4 (Sheldrick 2014)'
_diffrn_ambient_temperature 100(2)
_diffrn_detector_area_resol_mean 512
_diffrn_detector_type '4K CCD area detector APEX II'
_diffrn_measured_fraction_theta_full 0.993
_diffrn_measured_fraction_theta_max 0.888
_diffrn_measurement_device_type 'APEX DUO Kappa 4-axis goniometer'
_diffrn_measurement_method
;
 Fullsphere data collection, phi and omega scans
;
_diffrn_measurement_specimen_support 'magnetic support with MicroMount'
_diffrn_radiation_monochromator 'Quazar MX Multilayer Optics'
_diffrn_radiation_type MoK\a
_diffrn_radiation_wavelength 0.71073
_diffrn_reflns_av_R_equivalents 0.0175
_diffrn_reflns_av_unetI/netI 0.0202
_diffrn_reflns_Laue_measured_fraction_full 0.993
_diffrn_reflns_Laue_measured_fraction_max 0.888
_diffrn_reflns_limit_h_max 10
_diffrn_reflns_limit_h_min -10
_diffrn_reflns_limit_k_max 16
_diffrn_reflns_limit_k_min -10
_diffrn_reflns_limit_l_max 18
_diffrn_reflns_limit_l_min -16
_diffrn_reflns_number 13998
_diffrn_reflns_point_group_measured_fraction_full 0.993
_diffrn_reflns_point_group_measured_fraction_max 0.888
_diffrn_reflns_theta_full 25.242
_diffrn_reflns_theta_max 32.513
_diffrn_reflns_theta_min 2.382
_diffrn_source 'Microfocus source E025 IuS'
_diffrn_source_current 0.6
_diffrn_source_power 50
_diffrn_source_size '0.2 mm x 0.2 mm fine focus'
_diffrn_source_type 'Bruker APEX DUO'
_exptl_absorpt_coefficient_mu 0.357
_exptl_absorpt_correction_T_max 0.979
_exptl_absorpt_correction_T_min 0.926
_exptl_absorpt_correction_type multi-scan
_exptl_absorpt_process_details
; 
 SADABS Version 2008/1 Bruker-Nonius
 Blessing, Acta Cryst. (1995) A51 33-38
;
_exptl_crystal_colour colourless
_exptl_crystal_density_diffrn 1.491
_exptl_crystal_description plate
_exptl_crystal_F_000 472
_exptl_crystal_size_max 0.25
_exptl_crystal_size_mid 0.20
_exptl_crystal_size_min 0.06
_refine_diff_density_max 0.404
_refine_diff_density_min -1.638
_refine_diff_density_rms 0.114
_refine_ls_extinction_method none
_refine_ls_goodness_of_fit_ref 1.031
_refine_ls_hydrogen_treatment constr
_refine_ls_matrix_type full
_refine_ls_number_parameters 594
_refine_ls_number_reflns 6458
_refine_ls_number_restraints 1469
_refine_ls_restrained_S_all 0.976
_refine_ls_R_factor_all 0.0786
_refine_ls_R_factor_gt 0.0704
_refine_ls_shift/su_max 0.000
_refine_ls_shift/su_mean 0.000
_refine_ls_structure_factor_coef Fsqd
_refine_ls_weighting_details 'w=1/[\s^2^(Fo^2^)+(0.1607P)^2^+0.7052P] where P=(Fo^2^+2Fc^2^)/3'
_refine_ls_weighting_scheme calc
_refine_ls_wR_factor_gt 0.2224
_refine_ls_wR_factor_ref 0.2340
_reflns_Friedel_coverage 0.000
_reflns_number_gt 5449
_reflns_number_total 6458
_reflns_threshold_expression 'I > 2\s(I)'
_cod_data_source_file ja7b13484_si_010.cif
_cod_data_source_block mo_KMS_G840_0m
_cod_depositor_comments
;
The following automatic conversions were performed:

data item '_exptl_absorpt_correction_type' value 'Multi-scan' was
changed to 'multi-scan' in accordance with the
/home/saulius/struct/COD-crude-data/automatic-downloads/DataCite-retrospective/ACS/depositions/lib/dictionaries/cif_core.dic
dictionary named 'cif_core.dic' version 2.4.2 last updated on
2011-04-26.

data item '_symmetry_cell_setting' value 'Triclinic' was changed to
'triclinic' in accordance with the
/home/saulius/struct/COD-crude-data/automatic-downloads/DataCite-retrospective/ACS/depositions/lib/dictionaries/cif_core.dic
dictionary named 'cif_core.dic' version 2.4.2 last updated on
2011-04-26.

Automatic conversion script
Id: cif_fix_values 6909 2019-04-08 15:41:33Z antanas 
;
_cod_original_sg_symbol_H-M P-1
_cod_database_code 4131955
_shelx_shelxl_version_number 2014/7
_shelx_space_group_comment
;
The symmetry employed for this shelxl refinement is uniquely defined
by the following loop, which should always be used as a source of
symmetry information in preference to the above space-group names.
They are only intended as comments.
;
_shelx_estimated_absorpt_t_min 0.916
_shelx_estimated_absorpt_t_max 0.979

loop_
_space_group_symop_operation_xyz
'x, y, z'
'-x, -y, -z'

loop_
_atom_site_label
_atom_site_type_symbol
_atom_site_fract_x
_atom_site_fract_y
_atom_site_fract_z
_atom_site_U_iso_or_equiv
_atom_site_adp_type
_atom_site_occupancy
_atom_site_site_symmetry_order
_atom_site_calc_flag
_atom_site_refinement_flags_posn
_atom_site_refinement_flags_adp
_atom_site_refinement_flags_occupancy
_atom_site_disorder_assembly
_atom_site_disorder_group
N1 N 0.7498(4) 0.37942(17) 0.57035(18) 0.0161(4) Uani 0.8 1 d D U P A 1
N2 N 0.8134(4) 0.0285(2) 0.7712(2) 0.0189(5) Uani 0.8 1 d D U P A 1
O1 O 0.9758(5) 0.1313(3) 0.5622(3) 0.0182(6) Uani 0.8 1 d D U P A 1
O2 O 1.1846(5) 0.1242(4) 0.6784(4) 0.0241(9) Uani 0.8 1 d D U P A 1
O3 O 0.7523(3) 0.49674(18) 0.71226(18) 0.0239(4) Uani 0.8 1 d D U P A 1
O4 O 0.7457(3) 0.57740(18) 0.53751(18) 0.0241(4) Uani 0.8 1 d D U P A 1
C1 C 0.7449(6) 0.3547(2) 0.4601(2) 0.0173(4) Uani 0.8 1 d D U P A 1
C2 C 0.7310(6) 0.4311(2) 0.3655(2) 0.0246(5) Uani 0.8 1 d D U P A 1
H2 H 0.7226 0.5125 0.3697 0.029 Uiso 0.8 1 calc R U P A 1
C3 C 0.7303(6) 0.3814(3) 0.2649(3) 0.0314(6) Uani 0.8 1 d D U P A 1
H3 H 0.7218 0.4307 0.2009 0.038 Uiso 0.8 1 calc R U P A 1
C4 C 0.7417(9) 0.2607(3) 0.2577(3) 0.0327(7) Uani 0.8 1 d D U P A 1
H4 H 0.7399 0.2300 0.1895 0.039 Uiso 0.8 1 calc R U P A 1
C5 C 0.7559(15) 0.1842(3) 0.3526(3) 0.0255(8) Uani 0.8 1 d D U P A 1
H5 H 0.7646 0.1029 0.3480 0.031 Uiso 0.8 1 calc R U P A 1
C6 C 0.7567(7) 0.2320(2) 0.4529(2) 0.0183(5) Uani 0.8 1 d D U P A 1
C7 C 0.7800(5) 0.16921(19) 0.5637(2) 0.0151(5) Uani 0.8 1 d D U P A 1
C8 C 0.6691(6) 0.0611(3) 0.5925(3) 0.0170(6) Uani 0.8 1 d D U P A 1
H8A H 0.6805 0.0172 0.5266 0.020 Uiso 0.8 1 calc R U P A 1
H8B H 0.5403 0.0879 0.6110 0.020 Uiso 0.8 1 calc R U P A 1
C9 C 0.7242(7) -0.0235(3) 0.6891(3) 0.0196(6) Uani 0.8 1 d D U P A 1
H9A H 0.6143 -0.0582 0.7276 0.024 Uiso 0.8 1 calc R U P A 1
H9B H 0.8069 -0.0871 0.6577 0.024 Uiso 0.8 1 calc R U P A 1
C10 C 0.8994(6) -0.0629(3) 0.8442(3) 0.0264(6) Uani 0.8 1 d D U P A 1
H10A H 1.0302 -0.0539 0.8396 0.032 Uiso 0.8 1 calc R U P A 1
H10B H 0.8829 -0.1413 0.8237 0.032 Uiso 0.8 1 calc R U P A 1
C11 C 0.8014(5) -0.0431(3) 0.9590(3) 0.0282(6) Uani 0.8 1 d D U P A 1
H11 H 0.8138 -0.0937 1.0218 0.034 Uiso 0.8 1 calc R U P A 1
C12 C 0.6945(4) 0.0565(3) 0.9589(2) 0.0257(5) Uani 0.8 1 d D U P A 1
H12 H 0.6191 0.0843 1.0211 0.031 Uiso 0.8 1 calc R U P A 1
C13 C 0.7118(3) 0.1188(2) 0.8439(2) 0.0195(4) Uani 0.8 1 d D U P A 1
C14 C 0.5280(4) 0.1707(2) 0.8100(2) 0.0194(5) Uani 0.8 1 d D U P A 1
H14A H 0.4501 0.2001 0.8749 0.023 Uiso 0.8 1 calc R U P A 1
H14B H 0.4667 0.1084 0.7842 0.023 Uiso 0.8 1 calc R U P A 1
C15 C 0.5497(3) 0.2715(2) 0.7178(2) 0.0164(5) Uani 0.8 1 d D U P A 1
H15A H 0.4576 0.2671 0.6694 0.020 Uiso 0.8 1 calc R U P A 1
H15B H 0.5251 0.3462 0.7520 0.020 Uiso 0.8 1 calc R U P A 1
C16 C 0.7405(4) 0.2701(2) 0.6463(2) 0.0145(4) Uani 0.8 1 d D U P A 1
C17 C 0.9034(4) 0.2540(2) 0.7139(2) 0.0175(5) Uani 0.8 1 d D U P A 1
H17 H 0.9639 0.3279 0.7076 0.021 Uiso 0.8 1 calc R U P A 1
C18 C 0.8441(4) 0.2185(2) 0.8358(2) 0.0206(5) Uani 0.8 1 d D U P A 1
H18A H 0.7822 0.2858 0.8734 0.025 Uiso 0.8 1 calc R U P A 1
H18B H 0.9509 0.1911 0.8711 0.025 Uiso 0.8 1 calc R U P A 1
C19 C 1.0346(5) 0.1604(3) 0.6565(3) 0.0191(7) Uani 0.8 1 d D U P A 1
C20 C 0.7495(3) 0.48662(17) 0.6142(2) 0.0186(4) Uani 0.8 1 d D U P A 1
C21 C 0.7365(3) 0.69135(17) 0.5829(2) 0.0282(5) Uani 0.8 1 d D U P A 1
H21A H 0.7164 0.7524 0.5260 0.042 Uiso 0.8 1 calc R U P A 1
H21B H 0.8502 0.7009 0.6094 0.042 Uiso 0.8 1 calc R U P A 1
H21C H 0.6368 0.6964 0.6434 0.042 Uiso 0.8 1 calc R U P A 1
N1' N 0.7628(16) 0.3885(5) 0.5383(5) 0.0190(15) Uani 0.2 1 d D U P B 2
N2' N 0.8132(17) 0.0519(7) 0.7674(7) 0.0206(17) Uani 0.2 1 d D U P B 2
O1' O 0.9721(19) 0.1350(14) 0.5507(13) 0.018(2) Uani 0.2 1 d D U P B 2
O2' O 1.1916(17) 0.1401(16) 0.6578(14) 0.016(2) Uani 0.2 1 d D U P B 2
O3' O 0.7832(16) 0.5849(7) 0.4927(8) 0.038(2) Uani 0.2 1 d D U P B 2
O4' O 0.7714(15) 0.5147(6) 0.6714(6) 0.0278(16) Uani 0.2 1 d D U P B 2
C1' C 0.749(3) 0.3521(7) 0.4327(7) 0.0202(17) Uani 0.2 1 d D U P B 2
C2' C 0.735(2) 0.4193(8) 0.3328(7) 0.026(2) Uani 0.2 1 d D U P B 2
H2' H 0.7347 0.5011 0.3285 0.031 Uiso 0.2 1 calc R U P B 2
C3' C 0.722(3) 0.3590(10) 0.2399(8) 0.034(2) Uani 0.2 1 d D U P B 2
H3' H 0.7090 0.4020 0.1729 0.040 Uiso 0.2 1 calc R U P B 2
C4' C 0.728(3) 0.2377(10) 0.2439(9) 0.028(2) Uani 0.2 1 d D U P B 2
H4' H 0.7201 0.2004 0.1799 0.034 Uiso 0.2 1 calc R U P B 2
C5' C 0.745(6) 0.1702(9) 0.3437(11) 0.022(2) Uani 0.2 1 d D U P B 2
H5' H 0.7489 0.0883 0.3470 0.026 Uiso 0.2 1 calc R U P B 2
C6' C 0.755(3) 0.2287(6) 0.4369(7) 0.0190(18) Uani 0.2 1 d D U P B 2
C7' C 0.7785(17) 0.1776(6) 0.5518(7) 0.0156(16) Uani 0.2 1 d D U P B 2
C8' C 0.658(3) 0.0758(10) 0.5928(11) 0.017(2) Uani 0.2 1 d D U P B 2
H8'A H 0.6571 0.0275 0.5310 0.020 Uiso 0.2 1 calc R U P B 2
H8'B H 0.5333 0.1084 0.6146 0.020 Uiso 0.2 1 calc R U P B 2
C9' C 0.717(3) -0.0044(9) 0.6911(10) 0.022(2) Uani 0.2 1 d D U P B 2
H9'A H 0.6083 -0.0367 0.7336 0.026 Uiso 0.2 1 calc R U P B 2
H9'B H 0.7972 -0.0701 0.6614 0.026 Uiso 0.2 1 calc R U P B 2
C10' C 0.893(2) -0.0360(11) 0.8464(10) 0.025(2) Uani 0.2 1 d D U P B 2
H10C H 1.0249 -0.0309 0.8406 0.030 Uiso 0.2 1 calc R U P B 2
H10D H 0.8693 -0.1153 0.8324 0.030 Uiso 0.2 1 calc R U P B 2
C11' C 0.798(2) -0.0040(9) 0.9590(8) 0.0273(19) Uani 0.2 1 d D U P B 2
H11' H 0.8076 -0.0491 1.0252 0.033 Uiso 0.2 1 calc R U P B 2
C12' C 0.6974(15) 0.0972(8) 0.9507(6) 0.0264(18) Uani 0.2 1 d D U P B 2
H12' H 0.6233 0.1313 1.0103 0.032 Uiso 0.2 1 calc R U P B 2
C13' C 0.7185(12) 0.1507(6) 0.8323(6) 0.0210(16) Uani 0.2 1 d D U P B 2
C14' C 0.5363(11) 0.2024(9) 0.7957(8) 0.0187(18) Uani 0.2 1 d D U P B 2
H14C H 0.4598 0.2373 0.8584 0.022 Uiso 0.2 1 calc R U P B 2
H14D H 0.4720 0.1389 0.7746 0.022 Uiso 0.2 1 calc R U P B 2
C15' C 0.5606(12) 0.2963(9) 0.6976(8) 0.0180(18) Uani 0.2 1 d D U P B 2
H15C H 0.5408 0.3737 0.7269 0.022 Uiso 0.2 1 calc R U P B 2
H15D H 0.4661 0.2900 0.6514 0.022 Uiso 0.2 1 calc R U P B 2
C16' C 0.7496(11) 0.2880(6) 0.6239(5) 0.0139(15) Uani 0.2 1 d D U P B 2
C17' C 0.9137(11) 0.2731(8) 0.6906(6) 0.0153(16) Uani 0.2 1 d D U P B 2
H17' H 0.9789 0.3455 0.6787 0.018 Uiso 0.2 1 calc R U P B 2
C18' C 0.8565(13) 0.2475(8) 0.8141(6) 0.0210(17) Uani 0.2 1 d D U P B 2
H18C H 0.7996 0.3186 0.8473 0.025 Uiso 0.2 1 calc R U P B 2
H18D H 0.9638 0.2212 0.8494 0.025 Uiso 0.2 1 calc R U P B 2
C19' C 1.0388(15) 0.1734(14) 0.6386(11) 0.015(2) Uani 0.2 1 d D U P B 2
C20' C 0.7725(14) 0.5031(5) 0.5633(6) 0.0255(14) Uani 0.2 1 d D U P B 2
C21' C 0.7731(16) 0.6359(7) 0.6985(10) 0.039(2) Uani 0.2 1 d D U P B 2
H21D H 0.7756 0.6380 0.7769 0.058 Uiso 0.2 1 calc R U P B 2
H21E H 0.6644 0.6803 0.6790 0.058 Uiso 0.2 1 calc R U P B 2
H21F H 0.8803 0.6696 0.6576 0.058 Uiso 0.2 1 calc R U P B 2
C1S C 0.7702(6) 0.5848(5) -0.0723(5) 0.0543(13) Uani 0.6 1 d D U P C 1
H1S1 H 0.7550 0.5016 -0.0533 0.065 Uiso 0.6 1 calc R U P C 1
H1S2 H 0.8423 0.5932 -0.1457 0.065 Uiso 0.6 1 calc R U P C 1
Cl1S Cl 0.8834(3) 0.64155(14) 0.0254(2) 0.0463(4) Uani 0.6 1 d D U P C 1
Cl2S Cl 0.5539(3) 0.6624(2) -0.0726(2) 0.0971(7) Uani 0.6 1 d D U P C 1
C1S' C 0.7390(17) 0.6130(16) -0.0738(10) 0.068(3) Uani 0.25 1 d D U P D -2
H1S3 H 0.7950 0.5833 -0.1444 0.082 Uiso 0.25 1 calc R U P D -2
H1S4 H 0.6912 0.6939 -0.0873 0.082 Uiso 0.25 1 calc R U P D -2
Cl1' Cl 0.9021(9) 0.6062(8) 0.0173(8) 0.093(2) Uani 0.25 1 d D U P D -2
Cl2' Cl 0.5606(5) 0.5262(3) -0.0117(3) 0.0512(7) Uani 0.25 1 d D U P D -2
C1S" C 0.764(2) 0.6180(19) -0.002(4) 0.075(3) Uani 0.1 1 d D U P E -3
H1S5 H 0.7892 0.6854 -0.0548 0.090 Uiso 0.1 1 calc R U P E -3
H1S6 H 0.7680 0.6413 0.0720 0.090 Uiso 0.1 1 calc R U P E -3
Cl1" Cl 0.9289(18) 0.5010(14) -0.0336(15) 0.104(3) Uani 0.1 1 d D U P E -3
Cl2" Cl 0.5474(19) 0.5698 -0.0112(16) 0.086(3) Uani 0.1 1 d D U P E -3
C1X C 0.863(5) 0.486(2) 0.042(7) 0.073(3) Uani 0.05 1 d DG U P F -4
H1X1 H 0.8457 0.4374 -0.0163 0.088 Uiso 0.05 1 calc R U P F -4
H1X2 H 0.7715 0.4687 0.1067 0.088 Uiso 0.05 1 calc R U P F -4
Cl1X Cl 0.837(3) 0.6355(18) -0.003(2) 0.059(3) Uani 0.05 1 d DG U P F -4
Cl2X Cl 1.085(4) 0.457(3) 0.077(3) 0.102(6) Uani 0.05 1 d DG U P F -4

loop_
_atom_site_aniso_label
_atom_site_aniso_U_11
_atom_site_aniso_U_22
_atom_site_aniso_U_33
_atom_site_aniso_U_23
_atom_site_aniso_U_13
_atom_site_aniso_U_12
N1 0.0165(8) 0.0127(7) 0.0199(9) -0.0012(6) -0.0055(8) -0.0006(6)
N2 0.0157(9) 0.0156(9) 0.0262(9) -0.0007(7) -0.0075(7) 0.0006(7)
O1 0.0105(9) 0.0162(10) 0.0283(12) -0.0056(9) -0.0039(8) 0.0026(8)
O2 0.0129(9) 0.0223(15) 0.037(2) 0.0029(13) -0.0090(9) 0.0005(8)
O3 0.0286(10) 0.0175(8) 0.0280(9) -0.0076(7) -0.0102(9) 0.0005(6)
O4 0.0266(10) 0.0137(7) 0.0312(9) -0.0006(7) -0.0019(7) -0.0022(6)
C1 0.0164(9) 0.0164(8) 0.0192(10) -0.0016(7) -0.0035(12) 0.0011(7)
C2 0.0309(11) 0.0223(10) 0.0201(11) -0.0005(8) -0.0043(12) 0.0002(8)
C3 0.0440(15) 0.0284(13) 0.0208(12) -0.0001(10) -0.0055(13) 0.0027(12)
C4 0.0450(18) 0.0323(15) 0.0214(11) -0.0089(10) -0.0064(11) 0.0037(15)
C5 0.028(2) 0.0240(11) 0.0253(12) -0.0075(9) -0.0049(12) 0.0035(15)
C6 0.0157(10) 0.0181(10) 0.0214(10) -0.0045(7) -0.0036(10) 0.0011(8)
C7 0.0119(9) 0.0132(9) 0.0210(9) -0.0042(7) -0.0048(8) 0.0023(8)
C8 0.0132(11) 0.0127(10) 0.0266(12) -0.0047(8) -0.0065(9) -0.0008(9)
C9 0.0179(11) 0.0137(10) 0.0289(11) -0.0013(8) -0.0077(9) -0.0024(10)
C10 0.0219(11) 0.0224(14) 0.0347(12) 0.0042(10) -0.0106(9) 0.0045(10)
C11 0.0270(11) 0.0263(13) 0.0311(11) 0.0083(10) -0.0104(9) 0.0008(12)
C12 0.0246(11) 0.0294(13) 0.0230(10) 0.0033(9) -0.0071(8) 0.0006(11)
C13 0.0171(9) 0.0202(10) 0.0222(9) 0.0003(7) -0.0080(7) 0.0012(8)
C14 0.0158(9) 0.0212(12) 0.0207(10) 0.0014(8) -0.0041(7) 0.0016(8)
C15 0.0130(9) 0.0158(11) 0.0205(10) -0.0021(7) -0.0042(7) 0.0026(7)
C16 0.0142(9) 0.0110(8) 0.0192(9) -0.0012(6) -0.0057(7) 0.0007(6)
C17 0.0138(9) 0.0149(10) 0.0260(11) -0.0021(8) -0.0095(8) -0.0008(7)
C18 0.0206(10) 0.0201(11) 0.0233(10) -0.0024(8) -0.0111(8) 0.0007(8)
C19 0.0155(11) 0.0158(12) 0.0271(13) -0.0009(10) -0.0061(9) -0.0020(8)
C20 0.0156(8) 0.0141(8) 0.0265(10) -0.0021(8) -0.0049(8) 0.0006(6)
C21 0.0277(11) 0.0124(7) 0.0445(13) -0.0021(8) -0.0041(9) -0.0029(7)
N1' 0.019(3) 0.011(2) 0.027(3) 0.005(2) -0.006(3) 0.001(2)
N2' 0.018(3) 0.019(3) 0.027(3) 0.002(2) -0.013(2) 0.002(3)
O1' 0.016(3) 0.016(4) 0.025(3) -0.005(3) -0.009(3) 0.002(3)
O2' 0.013(3) 0.014(4) 0.020(5) 0.004(4) -0.007(3) 0.001(3)
O3' 0.037(5) 0.012(3) 0.064(5) 0.005(4) -0.007(5) -0.003(3)
O4' 0.027(3) 0.017(3) 0.041(4) -0.011(3) -0.007(4) 0.003(2)
C1' 0.018(3) 0.023(3) 0.021(3) -0.004(2) -0.007(4) 0.000(3)
C2' 0.030(3) 0.024(3) 0.023(4) 0.006(3) -0.007(4) 0.001(3)
C3' 0.041(4) 0.037(4) 0.023(4) -0.003(3) -0.008(4) 0.001(4)
C4' 0.036(4) 0.028(4) 0.022(4) -0.006(3) -0.009(3) 0.004(4)
C5' 0.022(4) 0.026(4) 0.020(3) -0.008(3) -0.007(3) 0.001(4)
C6' 0.016(3) 0.018(3) 0.024(3) 0.003(3) -0.006(3) 0.002(3)
C7' 0.009(3) 0.013(3) 0.026(3) -0.007(2) -0.005(3) 0.000(3)
C8' 0.017(4) 0.014(3) 0.021(3) -0.005(3) -0.008(3) 0.003(3)
C9' 0.018(4) 0.015(4) 0.033(4) -0.004(3) -0.004(3) -0.001(3)
C10' 0.023(4) 0.019(4) 0.034(3) 0.000(3) -0.009(3) 0.004(3)
C11' 0.028(3) 0.027(4) 0.028(3) 0.005(3) -0.011(3) -0.002(4)
C12' 0.023(3) 0.028(4) 0.029(3) -0.001(3) -0.007(3) 0.001(3)
C13' 0.020(3) 0.022(3) 0.021(3) -0.003(2) -0.005(2) 0.004(3)
C14' 0.013(3) 0.021(4) 0.022(3) -0.006(3) -0.003(2) 0.002(3)
C15' 0.016(3) 0.012(3) 0.026(4) 0.001(3) -0.004(3) -0.001(3)
C16' 0.010(2) 0.011(3) 0.022(3) -0.005(2) -0.007(2) 0.001(2)
C17' 0.016(3) 0.012(3) 0.020(3) -0.004(2) -0.008(2) 0.004(2)
C18' 0.017(3) 0.021(4) 0.028(3) -0.002(3) -0.013(3) 0.001(3)
C19' 0.009(3) 0.012(3) 0.025(4) -0.001(3) -0.007(3) 0.006(3)
C20' 0.020(3) 0.017(3) 0.041(4) -0.002(3) -0.009(3) -0.002(2)
C21' 0.030(4) 0.017(3) 0.070(6) -0.015(4) -0.006(4) 0.001(3)
C1S 0.050(2) 0.058(3) 0.062(2) -0.031(2) -0.025(2) 0.0139(19)
Cl1S 0.0438(7) 0.0430(6) 0.0603(7) -0.0282(5) -0.0298(6) 0.0126(5)
Cl2S 0.0774(11) 0.1152(15) 0.1109(15) -0.0608(13) -0.0488(11) 0.0367(10)
C1S' 0.072(5) 0.072(5) 0.068(5) -0.026(4) -0.021(4) -0.007(4)
Cl1' 0.070(3) 0.126(5) 0.089(4) -0.020(4) -0.024(3) -0.008(4)
Cl2' 0.0511(15) 0.064(2) 0.0421(13) 0.0008(16) -0.0158(11) -0.0150(14)
C1S" 0.076(5) 0.080(5) 0.073(5) -0.018(5) -0.022(5) 0.009(5)
Cl1" 0.094(5) 0.101(6) 0.110(7) 0.001(6) -0.008(6) 0.009(5)
Cl2" 0.101(6) 0.073(7) 0.085(6) 0.000(6) -0.031(5) 0.016(5)
C1X 0.069(6) 0.078(6) 0.076(6) -0.017(6) -0.021(6) 0.009(6)
Cl1X 0.044(6) 0.072(6) 0.071(7) -0.017(6) -0.036(6) -0.003(5)
Cl2X 0.090(10) 0.121(13) 0.096(11) 0.015(11) -0.041(9) 0.012(10)

loop_
_atom_type_symbol
_atom_type_description
_atom_type_scat_dispersion_real
_atom_type_scat_dispersion_imag
_atom_type_scat_source
C C 0.0033 0.0016 'International Tables Vol C Tables 4.2.6.8 and 6.1.1.4'
H H 0.0000 0.0000 'International Tables Vol C Tables 4.2.6.8 and 6.1.1.4'
N N 0.0061 0.0033 'International Tables Vol C Tables 4.2.6.8 and 6.1.1.4'
O O 0.0106 0.0060 'International Tables Vol C Tables 4.2.6.8 and 6.1.1.4'
Cl Cl 0.1484 0.1585 'International Tables Vol C Tables 4.2.6.8 and 6.1.1.4'

loop_
_geom_angle_atom_site_label_1
_geom_angle_atom_site_label_2
_geom_angle_atom_site_label_3
_geom_angle
C20 N1 C1 129.2(2)
C20 N1 C16 119.40(19)
C1 N1 C16 111.28(16)
C9 N2 C10 111.8(2)
C9 N2 C13 121.1(2)
C10 N2 C13 107.28(19)
C19 O1 C7 110.29(17)
C20 O4 C21 113.7(2)
C2 C1 N1 130.1(2)
C2 C1 C6 120.6(2)
N1 C1 C6 109.32(19)
C3 C2 C1 117.8(2)
C4 C3 C2 121.7(2)
C3 C4 C5 120.4(3)
C6 C5 C4 118.6(3)
C5 C6 C1 120.9(2)
C5 C6 C7 128.5(2)
C1 C6 C7 110.5(2)
O1 C7 C6 108.12(19)
O1 C7 C8 108.40(19)
C6 C7 C8 114.01(19)
O1 C7 C16 105.11(16)
C6 C7 C16 103.56(17)
C8 C7 C16 117.0(2)
C7 C8 C9 115.86(19)
N2 C9 C8 116.1(2)
N2 C10 C11 104.7(2)
C12 C11 C10 110.7(2)
C11 C12 C13 110.8(2)
N2 C13 C12 103.6(2)
N2 C13 C14 115.21(19)
C12 C13 C14 113.9(2)
N2 C13 C18 104.73(18)
C12 C13 C18 109.92(19)
C14 C13 C18 109.0(2)
C13 C14 C15 113.21(19)
C16 C15 C14 114.47(18)
N1 C16 C15 108.80(17)
N1 C16 C17 111.51(18)
C15 C16 C17 114.30(19)
N1 C16 C7 103.02(17)
C15 C16 C7 114.35(18)
C17 C16 C7 104.28(15)
C18 C17 C19 112.1(2)
C18 C17 C16 112.75(19)
C19 C17 C16 104.47(17)
C17 C18 C13 108.40(17)
O2 C19 O1 120.9(2)
O2 C19 C17 127.2(2)
O1 C19 C17 111.25(19)
O3 C20 O4 124.1(2)
O3 C20 N1 123.0(2)
O4 C20 N1 112.9(2)
C20' N1' C1' 125.5(5)
C20' N1' C16' 123.1(4)
C1' N1' C16' 111.2(4)
C9' N2' C10' 111.6(6)
C9' N2' C13' 120.5(7)
C10' N2' C13' 107.7(4)
C19' O1' C7' 110.4(5)
C20' O4' C21' 113.5(6)
C2' C1' C6' 120.6(5)
C2' C1' N1' 129.8(5)
C6' C1' N1' 109.6(4)
C3' C2' C1' 117.4(5)
C4' C3' C2' 122.1(6)
C3' C4' C5' 120.5(6)
C6' C5' C4' 118.1(6)
C5' C6' C1' 121.3(5)
C5' C6' C7' 128.5(5)
C1' C6' C7' 110.1(4)
O1' C7' C6' 108.0(6)
O1' C7' C8' 108.8(5)
C6' C7' C8' 113.7(5)
O1' C7' C16' 105.3(4)
C6' C7' C16' 103.9(4)
C8' C7' C16' 116.6(6)
C7' C8' C9' 115.8(6)
N2' C9' C8' 115.8(6)
N2' C10' C11' 104.5(5)
C12' C11' C10' 110.5(5)
C11' C12' C13' 111.4(5)
N2' C13' C12' 103.0(4)
N2' C13' C14' 115.0(5)
C12' C13' C14' 113.5(5)
N2' C13' C18' 104.8(5)
C12' C13' C18' 111.3(5)
C14' C13' C18' 108.8(5)
C13' C14' C15' 113.6(5)
C14' C15' C16' 115.0(5)
N1' C16' C15' 110.2(5)
N1' C16' C17' 113.0(5)
C15' C16' C17' 113.6(5)
N1' C16' C7' 102.8(4)
C15' C16' C7' 112.8(5)
C17' C16' C7' 103.8(3)
C18' C17' C19' 112.2(6)
C18' C17' C16' 113.3(5)
C19' C17' C16' 104.6(4)
C17' C18' C13' 109.0(5)
O2' C19' O1' 120.7(6)
O2' C19' C17' 127.0(7)
O1' C19' C17' 111.5(4)
O3' C20' O4' 123.8(6)
O3' C20' N1' 122.7(6)
O4' C20' N1' 113.5(5)
Cl1S C1S Cl2S 108.8(2)
Cl1' C1S' Cl2' 107.8(5)
Cl1" C1S" Cl2" 107.8(5)
Cl1X C1X Cl2X 107.8

loop_
_geom_bond_atom_site_label_1
_geom_bond_atom_site_label_2
_geom_bond_distance
N1 C20 1.373(3)
N1 C1 1.402(3)
N1 C16 1.490(3)
N2 C9 1.466(3)
N2 C10 1.478(3)
N2 C13 1.490(3)
O1 C19 1.362(3)
O1 C7 1.467(2)
O2 C19 1.207(3)
O3 C20 1.213(3)
O4 C20 1.338(3)
O4 C21 1.446(3)
C1 C2 1.397(3)
C1 C6 1.403(3)
C2 C3 1.394(4)
C3 C4 1.381(4)
C4 C5 1.401(3)
C5 C6 1.379(4)
C6 C7 1.502(3)
C7 C8 1.525(3)
C7 C16 1.570(2)
C8 C9 1.540(3)
C10 C11 1.499(4)
C11 C12 1.325(4)
C12 C13 1.511(3)
C13 C14 1.532(3)
C13 C18 1.548(3)
C14 C15 1.541(4)
C15 C16 1.536(3)
C16 C17 1.546(3)
C17 C18 1.514(4)
C17 C19 1.518(3)
N1' C20' 1.377(4)
N1' C1' 1.405(5)
N1' C16' 1.484(5)
N2' C9' 1.467(5)
N2' C10' 1.479(5)
N2' C13' 1.492(5)
O1' C19' 1.361(5)
O1' C7' 1.465(4)
O2' C19' 1.207(4)
O3' C20' 1.215(5)
O4' C20' 1.333(5)
O4' C21' 1.449(5)
C1' C2' 1.396(5)
C1' C6' 1.401(5)
C2' C3' 1.391(6)
C3' C4' 1.378(6)
C4' C5' 1.401(5)
C5' C6' 1.379(5)
C6' C7' 1.501(5)
C7' C8' 1.525(5)
C7' C16' 1.575(4)
C8' C9' 1.540(5)
C10' C11' 1.501(6)
C11' C12' 1.321(6)
C12' C13' 1.510(5)
C13' C14' 1.533(5)
C13' C18' 1.545(6)
C14' C15' 1.538(6)
C15' C16' 1.538(5)
C16' C17' 1.546(5)
C17' C18' 1.511(6)
C17' C19' 1.518(5)
C1S Cl1S 1.747(3)
C1S Cl2S 1.755(4)
C1S' Cl1' 1.748(5)
C1S' Cl2' 1.754(5)
C1S" Cl1" 1.749(5)
C1S" Cl2" 1.755(5)
C1X Cl1X 1.7497
C1X Cl2X 1.7556

loop_
_geom_torsion_atom_site_label_1
_geom_torsion_atom_site_label_2
_geom_torsion_atom_site_label_3
_geom_torsion_atom_site_label_4
_geom_torsion
C20 N1 C1 C2 -2.9(6)
C16 N1 C1 C2 172.5(4)
C20 N1 C1 C6 177.0(3)
C16 N1 C1 C6 -7.6(4)
N1 C1 C2 C3 179.7(4)
C6 C1 C2 C3 -0.3(6)
C1 C2 C3 C4 0.4(6)
C2 C3 C4 C5 -0.5(8)
C3 C4 C5 C6 0.5(11)
C4 C5 C6 C1 -0.5(11)
C4 C5 C6 C7 -176.6(5)
C2 C1 C6 C5 0.4(8)
N1 C1 C6 C5 -179.6(6)
C2 C1 C6 C7 177.1(3)
N1 C1 C6 C7 -2.9(5)
C19 O1 C7 C6 132.6(3)
C19 O1 C7 C8 -103.4(3)
C19 O1 C7 C16 22.4(4)
C5 C6 C7 O1 76.5(7)
C1 C6 C7 O1 -100.0(4)
C5 C6 C7 C8 -44.1(7)
C1 C6 C7 C8 139.4(4)
C5 C6 C7 C16 -172.4(7)
C1 C6 C7 C16 11.2(4)
O1 C7 C8 C9 44.6(4)
C6 C7 C8 C9 165.1(3)
C16 C7 C8 C9 -73.9(3)
C10 N2 C9 C8 -166.6(3)
C13 N2 C9 C8 65.5(4)
C7 C8 C9 N2 25.4(5)
C9 N2 C10 C11 -118.6(3)
C13 N2 C10 C11 16.4(3)
N2 C10 C11 C12 -9.1(4)
C10 C11 C12 C13 -1.9(3)
C9 N2 C13 C12 112.7(3)
C10 N2 C13 C12 -17.2(3)
C9 N2 C13 C14 -12.3(3)
C10 N2 C13 C14 -142.3(2)
C9 N2 C13 C18 -132.1(2)
C10 N2 C13 C18 98.0(2)
C11 C12 C13 N2 12.0(3)
C11 C12 C13 C14 137.8(3)
C11 C12 C13 C18 -99.5(3)
N2 C13 C14 C15 -82.9(3)
C12 C13 C14 C15 157.6(2)
C18 C13 C14 C15 34.4(3)
C13 C14 C15 C16 22.8(3)
C20 N1 C16 C15 68.2(3)
C1 N1 C16 C15 -107.7(3)
C20 N1 C16 C17 -58.8(3)
C1 N1 C16 C17 125.3(3)
C20 N1 C16 C7 -170.1(2)
C1 N1 C16 C7 14.0(3)
C14 C15 C16 N1 -173.2(2)
C14 C15 C16 C17 -47.8(3)
C14 C15 C16 C7 72.3(3)
O1 C7 C16 N1 98.8(2)
C6 C7 C16 N1 -14.6(2)
C8 C7 C16 N1 -140.9(2)
O1 C7 C16 C15 -143.3(2)
C6 C7 C16 C15 103.3(2)
C8 C7 C16 C15 -23.0(3)
O1 C7 C16 C17 -17.8(3)
C6 C7 C16 C17 -131.1(2)
C8 C7 C16 C17 102.5(2)
N1 C16 C17 C18 135.3(2)
C15 C16 C17 C18 11.4(3)
C7 C16 C17 C18 -114.2(2)
N1 C16 C17 C19 -102.6(2)
C15 C16 C17 C19 133.4(2)
C7 C16 C17 C19 7.9(3)
C19 C17 C18 C13 -71.6(3)
C16 C17 C18 C13 46.0(2)
N2 C13 C18 C17 52.5(2)
C12 C13 C18 C17 163.2(2)
C14 C13 C18 C17 -71.3(2)
C7 O1 C19 O2 170.6(4)
C7 O1 C19 C17 -18.1(4)
C18 C17 C19 O2 -61.3(5)
C16 C17 C19 O2 176.3(4)
C18 C17 C19 O1 128.0(3)
C16 C17 C19 O1 5.6(4)
C21 O4 C20 O3 -2.7(3)
C21 O4 C20 N1 177.2(2)
C1 N1 C20 O3 179.3(3)
C16 N1 C20 O3 4.2(4)
C1 N1 C20 O4 -0.6(4)
C16 N1 C20 O4 -175.71(19)
C20' N1' C1' C2' -3(3)
C16' N1' C1' C2' 172.5(17)
C20' N1' C1' C6' 175.8(14)
C16' N1' C1' C6' -9.1(19)
C6' C1' C2' C3' 2(3)
N1' C1' C2' C3' -179.7(18)
C1' C2' C3' C4' -2(3)
C2' C3' C4' C5' 1(3)
C3' C4' C5' C6' 0(4)
C4' C5' C6' C1' 0(5)
C4' C5' C6' C7' -178(2)
C2' C1' C6' C5' -1(4)
N1' C1' C6' C5' -180(3)
C2' C1' C6' C7' 177.4(15)
N1' C1' C6' C7' -1(2)
C19' O1' C7' C6' 132.1(13)
C19' O1' C7' C8' -104.1(14)
C19' O1' C7' C16' 21.6(15)
C5' C6' C7' O1' 77(3)
C1' C6' C7' O1' -101.6(16)
C5' C6' C7' C8' -44(3)
C1' C6' C7' C8' 137.7(15)
C5' C6' C7' C16' -172(3)
C1' C6' C7' C16' 9.9(15)
O1' C7' C8' C9' 41.3(13)
C6' C7' C8' C9' 161.6(11)
C16' C7' C8' C9' -77.6(12)
C10' N2' C9' C8' -169.8(13)
C13' N2' C9' C8' 62.5(16)
C7' C8' C9' N2' 29.1(18)
C9' N2' C10' C11' -118.4(12)
C13' N2' C10' C11' 15.9(12)
N2' C10' C11' C12' -8.3(15)
C10' C11' C12' C13' -2.8(15)
C9' N2' C13' C12' 112.3(8)
C10' N2' C13' C12' -17.2(9)
C9' N2' C13' C14' -11.7(9)
C10' N2' C13' C14' -141.2(8)
C9' N2' C13' C18' -131.2(8)
C10' N2' C13' C18' 99.4(8)
C11' C12' C13' N2' 12.5(11)
C11' C12' C13' C14' 137.5(10)
C11' C12' C13' C18' -99.3(10)
N2' C13' C14' C15' -84.3(9)
C12' C13' C14' C15' 157.5(8)
C18' C13' C14' C15' 32.9(9)
C13' C14' C15' C16' 23.7(11)
C20' N1' C16' C15' 69.4(11)
C1' N1' C16' C15' -105.9(12)
C20' N1' C16' C17' -58.9(11)
C1' N1' C16' C17' 125.9(11)
C20' N1' C16' C7' -170.2(10)
C1' N1' C16' C7' 14.6(12)
C14' C15' C16' N1' -175.2(8)
C14' C15' C16' C17' -47.3(10)
C14' C15' C16' C7' 70.5(9)
O1' C7' C16' N1' 99.2(8)
C6' C7' C16' N1' -14.2(8)
C8' C7' C16' N1' -140.1(7)
O1' C7' C16' C15' -142.1(8)
C6' C7' C16' C15' 104.4(8)
C8' C7' C16' C15' -21.4(7)
O1' C7' C16' C17' -18.8(8)
C6' C7' C16' C17' -132.2(7)
C8' C7' C16' C17' 101.9(7)
N1' C16' C17' C18' 137.0(6)
C15' C16' C17' C18' 10.4(8)
C7' C16' C17' C18' -112.4(6)
N1' C16' C17' C19' -100.6(8)
C15' C16' C17' C19' 132.9(8)
C7' C16' C17' C19' 10.1(8)
C19' C17' C18' C13' -71.7(8)
C16' C17' C18' C13' 46.5(8)
N2' C13' C18' C17' 53.4(7)
C12' C13' C18' C17' 164.0(6)
C14' C13' C18' C17' -70.2(7)
C7' O1' C19' O2' 174.1(16)
C7' O1' C19' C17' -15.6(18)
C18' C17' C19' O2' -65(2)
C16' C17' C19' O2' 172.2(18)
C18' C17' C19' O1' 125.8(13)
C16' C17' C19' O1' 2.6(15)
C21' O4' C20' O3' 3.5(16)
C21' O4' C20' N1' -177.3(10)
C1' N1' C20' O3' -5(2)
C16' N1' C20' O3' -180.0(10)
C1' N1' C20' O4' 175.4(14)
C16' N1' C20' O4' 0.8(14)
